data_4302715
loop_
_publ_author_name
'Minoru Mitsumi'
'Yuji Yoshida'
'Akihisa Kohyama'
'Yasutaka Kitagawa'
'Yoshiki Ozawa'
'Mototada Kobayashi'
'Koshiro Toriumi'
'Makoto Tadokoro'
'Naoshi Ikeda'
'Mitsutaka Okumura'
'Mohamedally Kurmoo'

_publ_contact_author_address
; 
Department of Material Science
Graduate School of Material Science
University of Hyogo
3-2-1 Kouto, Kamigori-cho, Ako-gun, Hyogo 678-1297, Japan 
;
_publ_contact_author_email mitsumi@sci.u-hyogo.ac.jp
_publ_contact_author_fax +81-791-58-0154
_publ_contact_author_name 'Mitsumi, Minoru'
_publ_contact_author_phone +81-791-58-0153
_publ_section_title
;
Syntheses, Structures and Solid-State Properties of MMX Mixed-Valence
Chains, [NiII/III2(RCS2)4I]\\infty (R = Et,n-Pr andn-Bu): Evidence of a
Spin-Peierls Transition
;
_journal_name_full 'Inorganic Chemistry'
_journal_page_first 6680
_journal_page_last 6691
_journal_paper_doi 10.1021/ic900630a
_journal_volume 48
_journal_year 2009
_chemical_formula_moiety 'C16 H28 I Ni2 S8'
_chemical_formula_sum 'C16 H28 I Ni2 S8'
_chemical_formula_weight 721.22
_space_group_IT_number 12
_symmetry_cell_setting monoclinic
_symmetry_Int_Tables_number 12
_symmetry_space_group_name_Hall '-C 2y'
_symmetry_space_group_name_H-M 'C 1 2/m 1'
_atom_sites_solution_hydrogens geom
_atom_sites_solution_primary direct
_atom_sites_solution_secondary difmap
_audit_creation_method SHELXL-97
_cell_angle_alpha 90.00
_cell_angle_beta 136.4426(8)
_cell_angle_gamma 90.00
_cell_formula_units_Z 6
_cell_length_a 17.7659(5)
_cell_length_b 25.1099(8)
_cell_length_c 13.0451(5)
_cell_measurement_reflns_used 22287
_cell_measurement_temperature 240(1)
_cell_measurement_theta_max 30.0
_cell_measurement_theta_min 3.1
_cell_volume 4010.1(2)
_computing_cell_refinement PROCESS-AUTO
_computing_data_collection PROCESS-AUTO
_computing_data_reduction 'SHELXL-97 (Sheldrick, 1997)'
_computing_publication_material 'SHELXL-97 (Sheldrick, 1997)'
_computing_structure_refinement 'SHELXL-97 (Sheldrick, 1997)'
_computing_structure_solution 'SIR-97 (A. Altomare, 1999)'
_diffrn_ambient_temperature 240(1)
_diffrn_detector_area_resol_mean 10.00
_diffrn_measured_fraction_theta_full 0.996
_diffrn_measured_fraction_theta_max 0.996
_diffrn_measurement_device_type 'Rigaku RAXIS-RAPID Imaging Plate'
_diffrn_measurement_method \w
_diffrn_radiation_monochromator graphite
_diffrn_radiation_source 'fine-focus sealed tube'
_diffrn_radiation_type MoK\a
_diffrn_radiation_wavelength 0.71075
_diffrn_reflns_av_R_equivalents 0.0422
_diffrn_reflns_av_sigmaI/netI 0.0299
_diffrn_reflns_limit_h_max 24
_diffrn_reflns_limit_h_min -24
_diffrn_reflns_limit_k_max 27
_diffrn_reflns_limit_k_min -35
_diffrn_reflns_limit_l_max 18
_diffrn_reflns_limit_l_min -18
_diffrn_reflns_number 22908
_diffrn_reflns_theta_full 30.02
_diffrn_reflns_theta_max 30.02
_diffrn_reflns_theta_min 3.12
_exptl_absorpt_coefficient_mu 3.191
_exptl_absorpt_correction_T_max 1.000
_exptl_absorpt_correction_T_min 0.609
_exptl_absorpt_correction_type multi-scan
_exptl_absorpt_process_details '(Higashi, 1995)'
_exptl_crystal_colour black
_exptl_crystal_density_diffrn 1.792
_exptl_crystal_density_method 'not measured'
_exptl_crystal_description prism
_exptl_crystal_F_000 2166
_exptl_crystal_size_max 0.235
_exptl_crystal_size_mid 0.090
_exptl_crystal_size_min 0.080
_refine_diff_density_max 0.634
_refine_diff_density_min -2.104
_refine_diff_density_rms 0.234
_refine_ls_extinction_coef 0.0000
_refine_ls_extinction_method none
_refine_ls_goodness_of_fit_ref 1.199
_refine_ls_hydrogen_treatment constr
_refine_ls_matrix_type full
_refine_ls_number_parameters 233
_refine_ls_number_reflns 5976
_refine_ls_number_restraints 0
_refine_ls_restrained_S_all 1.199
_refine_ls_R_factor_all 0.0757
_refine_ls_R_factor_gt 0.0530
_refine_ls_shift/su_max 0.001
_refine_ls_shift/su_mean 0.000
_refine_ls_structure_factor_coef Fsqd
_refine_ls_weighting_details 'calc w=1/[\s^2^(Fo^2^)+(0.0486P)^2^+4.0010P] where P=(Fo^2^+2Fc^2^)/3'
_refine_ls_weighting_scheme calc
_refine_ls_wR_factor_gt 0.1074
_refine_ls_wR_factor_ref 0.1150
_reflns_number_gt 4546
_reflns_number_total 5976
_reflns_threshold_expression >2sigma(I)
_cod_data_source_file ic900630a_si_002.cif
_cod_data_source_block '[Pt2(n-PrCS2)4I]_240K'
_cod_original_cell_volume 4010.0(2)
_cod_original_sg_symbol_H-M 'C 2/m'
_cod_database_code 4302715

loop_
_symmetry_equiv_pos_as_xyz
'x, y, z'
'-x, y, -z'
'x+1/2, y+1/2, z'
'-x+1/2, y+1/2, -z'
'-x, -y, -z'
'x, -y, z'
'-x+1/2, -y+1/2, -z'
'x+1/2, -y+1/2, z'

loop_
_atom_site_label
_atom_site_type_symbol
_atom_site_fract_x
_atom_site_fract_y
_atom_site_fract_z
_atom_site_U_iso_or_equiv
_atom_site_adp_type
_atom_site_occupancy
_atom_site_symmetry_multiplicity
_atom_site_calc_flag
_atom_site_refinement_flags
_atom_site_disorder_assembly
_atom_site_disorder_group
I1 I 0.0000 0.0000 0.5000 0.03157(11) Uani 1 4 d S . .
I2 I 0.0000 0.332238(11) 0.5000 0.03665(10) Uani 1 2 d S A .
Ni1 Ni 0.0000 0.11407(2) 0.5000 0.02294(13) Uani 1 2 d S . .
Ni2 Ni 0.0000 0.21497(2) 0.5000 0.02596(13) Uani 1 2 d S . .
Ni3 Ni 0.0000 0.44922(2) 0.5000 0.02612(13) Uani 1 2 d S . .
S1 S 0.05329(7) 0.10934(3) 0.71610(10) 0.02914(18) Uani 1 1 d . . .
S2 S 0.13098(7) 0.21929(3) 0.74804(10) 0.03121(19) Uani 1 1 d . . .
S3 S 0.17459(7) 0.10935(3) 0.62193(10) 0.02892(18) Uani 1 1 d . . .
S4 S 0.12702(7) 0.21947(3) 0.50245(11) 0.03187(19) Uani 1 1 d . . .
S5 S 0.08682(16) 0.44087(6) 0.73579(19) 0.0320(4) Uani 0.50 1 d P A 4
S6 S 0.15087(15) 0.44846(6) 0.74427(19) 0.0313(4) Uani 0.50 1 d P A 3
S7 S 0.15972(15) 0.44085(6) 0.5749(2) 0.0320(4) Uani 0.50 1 d P A 2
S8 S 0.10128(16) 0.44828(6) 0.4581(2) 0.0319(4) Uani 0.50 1 d P A 1
C1 C 0.1246(3) 0.16459(12) 0.8149(4) 0.0284(6) Uani 1 1 d . . .
C2 C 0.1847(3) 0.16536(14) 0.9753(4) 0.0370(8) Uani 1 1 d . . .
H2A H 0.2289 0.1334 1.0241 0.044 Uiso 1 1 calc R . .
H2B H 0.2338 0.1957 1.0246 0.044 Uiso 1 1 calc R . .
C3 C 0.1122(5) 0.1684(3) 0.9938(6) 0.094(3) Uani 1 1 d . . .
H3A H 0.0660 0.1370 0.9483 0.113 Uiso 1 1 calc R . .
H3B H 0.0649 0.1991 0.9387 0.113 Uiso 1 1 calc R . .
C4 C 0.1658(4) 0.1724(2) 1.1489(5) 0.0641(13) Uani 1 1 d . . .
H4A H 0.1111 0.1726 1.1476 0.096 Uiso 1 1 calc R . .
H4B H 0.2075 0.2047 1.1935 0.096 Uiso 1 1 calc R . .
H4C H 0.2134 0.1424 1.2056 0.096 Uiso 1 1 calc R . .
C5 C 0.2041(3) 0.16442(12) 0.5836(4) 0.0301(7) Uani 1 1 d . . .
C6 C 0.3118(3) 0.16480(14) 0.6319(5) 0.0392(8) Uani 1 1 d . . .
H6A H 0.3206 0.1308 0.6062 0.047 Uiso 1 1 calc R . .
H6B H 0.3085 0.1921 0.5761 0.047 Uiso 1 1 calc R . .
C7 C 0.4078(4) 0.1744(3) 0.7904(6) 0.094(2) Uani 1 1 d . . .
H7A H 0.4101 0.1474 0.8458 0.113 Uiso 1 1 calc R . .
H7B H 0.3991 0.2086 0.8154 0.113 Uiso 1 1 calc R . .
C8 C 0.5157(4) 0.1743(2) 0.8417(6) 0.0685(15) Uani 1 1 d . . .
H8A H 0.5277 0.1399 0.8231 0.103 Uiso 1 1 calc R . .
H8B H 0.5733 0.1818 0.9463 0.103 Uiso 1 1 calc R . .
H8C H 0.5150 0.2010 0.7883 0.103 Uiso 1 1 calc R . .
C9 C 0.1609(4) 0.5000 0.8252(5) 0.0327(10) Uani 1 2 d S . .
C10 C 0.2431(5) 0.5000 0.9930(6) 0.0463(13) Uani 1 2 d S . .
H10A H 0.3040 0.4774 1.0339 0.056 Uiso 0.50 1 calc PR . .
H10B H 0.2711 0.5359 1.0290 0.056 Uiso 0.50 1 calc PR . .
C11 C 0.1995(8) 0.4814(4) 1.0503(9) 0.071(4) Uani 0.50 1 d P . -1
H11A H 0.2587 0.4797 1.1580 0.085 Uiso 0.50 1 calc PR . -1
H11B H 0.1700 0.4458 1.0133 0.085 Uiso 0.50 1 calc PR . -1
C12 C 0.1090(11) 0.5188(9) 1.0025(14) 0.130(13) Uani 0.50 1 d P . -1
H12A H 0.1389 0.5536 1.0436 0.195 Uiso 0.50 1 calc PR . -1
H12B H 0.0812 0.5048 1.0385 0.195 Uiso 0.50 1 calc PR . -1
H12C H 0.0507 0.5211 0.8959 0.195 Uiso 0.50 1 calc PR . -1
C13 C 0.1759(4) 0.5000 0.5214(6) 0.0350(10) Uani 1 2 d S . .
C14 C 0.2691(5) 0.5000 0.5356(8) 0.0524(16) Uani 1 2 d S . .
H14A H 0.2496 0.4764 0.4603 0.063 Uiso 0.50 1 calc PR . .
H14B H 0.2761 0.5356 0.5145 0.063 Uiso 0.50 1 calc PR . .
C15 C 0.3742(9) 0.4838(6) 0.6788(15) 0.099(7) Uani 0.50 1 d P . -1
H15A H 0.4266 0.4823 0.6747 0.119 Uiso 0.50 1 calc PR . -1
H15B H 0.3683 0.4483 0.7021 0.119 Uiso 0.50 1 calc PR . -1
C16 C 0.4163(10) 0.5235(9) 0.8048(16) 0.154(15) Uani 0.50 1 d P . -1
H16A H 0.4196 0.5589 0.7800 0.231 Uiso 0.50 1 calc PR . -1
H16B H 0.4879 0.5129 0.8976 0.231 Uiso 0.50 1 calc PR . -1
H16C H 0.3672 0.5231 0.8137 0.231 Uiso 0.50 1 calc PR . -1

loop_
_atom_site_aniso_label
_atom_site_aniso_U_11
_atom_site_aniso_U_22
_atom_site_aniso_U_33
_atom_site_aniso_U_23
_atom_site_aniso_U_13
_atom_site_aniso_U_12
I1 0.0400(2) 0.01242(17) 0.0390(3) 0.000 0.0276(2) 0.000
I2 0.04440(19) 0.01717(15) 0.0416(2) 0.000 0.02893(17) 0.000
Ni1 0.0255(3) 0.0143(2) 0.0263(3) 0.000 0.0178(3) 0.000
Ni2 0.0304(3) 0.0144(2) 0.0297(3) 0.000 0.0207(3) 0.000
Ni3 0.0298(3) 0.0228(3) 0.0253(3) 0.000 0.0198(3) 0.000
S1 0.0356(4) 0.0203(4) 0.0282(4) -0.0008(3) 0.0220(4) -0.0029(3)
S2 0.0350(4) 0.0206(4) 0.0298(4) -0.0035(3) 0.0207(4) -0.0048(3)
S3 0.0274(4) 0.0213(4) 0.0354(5) 0.0037(3) 0.0219(4) 0.0020(3)
S4 0.0370(4) 0.0209(4) 0.0389(5) 0.0039(3) 0.0279(4) -0.0005(3)
S5 0.0409(9) 0.0216(7) 0.0273(8) 0.0017(6) 0.0227(8) -0.0018(7)
S6 0.0350(9) 0.0204(7) 0.0256(8) 0.0021(6) 0.0176(7) 0.0031(6)
S7 0.0366(9) 0.0225(8) 0.0422(11) 0.0037(7) 0.0303(9) 0.0043(6)
S8 0.0441(10) 0.0229(7) 0.0404(11) -0.0022(7) 0.0344(9) 0.0010(7)
C1 0.0294(16) 0.0222(15) 0.0279(16) -0.0017(12) 0.0188(14) 0.0023(12)
C2 0.0369(18) 0.0378(19) 0.0262(17) -0.0023(14) 0.0195(16) -0.0015(15)
C3 0.053(3) 0.192(8) 0.044(3) -0.009(3) 0.037(3) -0.009(4)
C4 0.058(3) 0.093(4) 0.048(3) -0.007(2) 0.040(3) -0.003(3)
C5 0.0334(17) 0.0235(15) 0.0361(18) -0.0020(13) 0.0261(16) -0.0025(13)
C6 0.040(2) 0.041(2) 0.049(2) -0.0034(16) 0.036(2) -0.0037(16)
C7 0.032(2) 0.193(7) 0.054(3) -0.022(4) 0.030(2) -0.010(3)
C8 0.035(2) 0.111(4) 0.053(3) 0.000(3) 0.030(2) -0.003(2)
C9 0.034(2) 0.030(2) 0.027(2) 0.000 0.020(2) 0.000
C10 0.048(3) 0.038(3) 0.023(3) 0.000 0.016(2) 0.000
C11 0.066(6) 0.100(10) 0.026(4) 0.009(4) 0.027(4) -0.012(5)
C12 0.109(10) 0.22(4) 0.070(8) -0.008(10) 0.068(8) 0.029(12)
C13 0.038(3) 0.034(2) 0.039(3) 0.000 0.030(2) 0.000
C14 0.060(4) 0.048(3) 0.081(5) 0.000 0.062(4) 0.000
C15 0.073(7) 0.131(18) 0.134(11) 0.066(10) 0.089(8) 0.048(8)
C16 0.055(6) 0.31(5) 0.091(10) -0.031(14) 0.053(7) -0.039(12)

loop_
_atom_type_symbol
_atom_type_description
_atom_type_scat_dispersion_real
_atom_type_scat_dispersion_imag
_atom_type_scat_source
C C 0.0033 0.0016 'International Tables Vol C Tables 4.2.6.8 and 6.1.1.4'
H H 0.0000 0.0000 'International Tables Vol C Tables 4.2.6.8 and 6.1.1.4'
I I -0.4742 1.8119 'International Tables Vol C Tables 4.2.6.8 and 6.1.1.4'
Ni Ni 0.3393 1.1124 'International Tables Vol C Tables 4.2.6.8 and 6.1.1.4'
S S 0.1246 0.1234 'International Tables Vol C Tables 4.2.6.8 and 6.1.1.4'

loop_
_geom_angle_atom_site_label_1
_geom_angle_atom_site_label_2
_geom_angle_atom_site_label_3
_geom_angle
_geom_angle_site_symmetry_1
_geom_angle_site_symmetry_3
_geom_angle_publ_flag
Ni1 I1 Ni1 180.0 5_556 . ?
Ni3 I2 Ni2 180.0 . . ?
S1 Ni1 S1 173.90(5) 2_556 . ?
S1 Ni1 S3 89.92(3) 2_556 2_556 ?
S1 Ni1 S3 89.76(3) . 2_556 ?
S1 Ni1 S3 89.76(3) 2_556 . ?
S1 Ni1 S3 89.92(3) . . ?
S3 Ni1 S3 173.94(5) 2_556 . ?
S1 Ni1 Ni2 93.05(2) 2_556 . ?
S1 Ni1 Ni2 93.05(2) . . ?
S3 Ni1 Ni2 93.03(2) 2_556 . ?
S3 Ni1 Ni2 93.03(2) . . ?
S1 Ni1 I1 86.95(2) 2_556 . ?
S1 Ni1 I1 86.95(2) . . ?
S3 Ni1 I1 86.97(2) 2_556 . ?
S3 Ni1 I1 86.97(2) . . ?
Ni2 Ni1 I1 180.0 . . ?
S2 Ni2 S2 174.43(5) . 2_556 ?
S2 Ni2 S4 89.75(3) . . ?
S2 Ni2 S4 89.97(3) 2_556 . ?
S2 Ni2 S4 89.97(3) . 2_556 ?
S2 Ni2 S4 89.75(3) 2_556 2_556 ?
S4 Ni2 S4 174.21(5) . 2_556 ?
S2 Ni2 Ni1 92.79(2) . . ?
S2 Ni2 Ni1 92.79(2) 2_556 . ?
S4 Ni2 Ni1 92.89(2) . . ?
S4 Ni2 Ni1 92.89(2) 2_556 . ?
S2 Ni2 I2 87.21(2) . . ?
S2 Ni2 I2 87.21(2) 2_556 . ?
S4 Ni2 I2 87.11(2) . . ?
S4 Ni2 I2 87.11(2) 2_556 . ?
Ni1 Ni2 I2 180.0 . . ?
S6 Ni3 S6 179.02(9) . 2_556 ?
S6 Ni3 S8 90.14(7) . . ?
S6 Ni3 S8 89.85(7) 2_556 . ?
S6 Ni3 S8 89.85(7) . 2_556 ?
S6 Ni3 S8 90.14(7) 2_556 2_556 ?
S8 Ni3 S8 178.78(9) . 2_556 ?
S6 Ni3 S5 27.93(6) . . ?
S6 Ni3 S5 151.88(6) 2_556 . ?
S8 Ni3 S5 117.49(7) . . ?
S8 Ni3 S5 62.38(7) 2_556 . ?
S6 Ni3 S5 151.88(6) . 2_556 ?
S6 Ni3 S5 27.93(6) 2_556 2_556 ?
S8 Ni3 S5 62.38(7) . 2_556 ?
S8 Ni3 S5 117.49(7) 2_556 2_556 ?
S5 Ni3 S5 169.24(8) . 2_556 ?
S6 Ni3 S7 116.96(7) . 2_556 ?
S6 Ni3 S7 62.94(7) 2_556 2_556 ?
S8 Ni3 S7 152.10(7) . 2_556 ?
S8 Ni3 S7 27.66(6) 2_556 2_556 ?
S5 Ni3 S7 89.10(7) . 2_556 ?
S5 Ni3 S7 89.89(7) 2_556 2_556 ?
S6 Ni3 S7 62.94(7) . . ?
S6 Ni3 S7 116.96(7) 2_556 . ?
S8 Ni3 S7 27.66(6) . . ?
S8 Ni3 S7 152.10(7) 2_556 . ?
S5 Ni3 S7 89.89(7) . . ?
S5 Ni3 S7 89.10(7) 2_556 . ?
S7 Ni3 S7 169.25(9) 2_556 . ?
S6 Ni3 Ni3 90.49(4) . 5_566 ?
S6 Ni3 Ni3 90.49(4) 2_556 5_566 ?
S8 Ni3 Ni3 90.61(4) . 5_566 ?
S8 Ni3 Ni3 90.61(4) 2_556 5_566 ?
S5 Ni3 Ni3 95.38(4) . 5_566 ?
S5 Ni3 Ni3 95.38(4) 2_556 5_566 ?
S7 Ni3 Ni3 95.37(4) 2_556 5_566 ?
S7 Ni3 Ni3 95.37(4) . 5_566 ?
S6 Ni3 I2 89.51(4) . . ?
S6 Ni3 I2 89.51(4) 2_556 . ?
S8 Ni3 I2 89.39(4) . . ?
S8 Ni3 I2 89.39(4) 2_556 . ?
S5 Ni3 I2 84.62(4) . . ?
S5 Ni3 I2 84.62(4) 2_556 . ?
S7 Ni3 I2 84.63(4) 2_556 . ?
S7 Ni3 I2 84.63(4) . . ?
Ni3 Ni3 I2 180.0 5_566 . ?
C1 S1 Ni1 108.59(12) . . ?
C1 S2 Ni2 108.80(12) . . ?
C5 S3 Ni1 108.43(12) . . ?
C5 S4 Ni2 108.79(12) . . ?
C9 S5 Ni3 105.83(16) . . ?
C9 S6 Ni3 112.40(18) . . ?
C13 S7 Ni3 105.56(17) . . ?
C13 S8 Ni3 112.37(18) . . ?
C2 C1 S2 117.7(2) . . ?
C2 C1 S1 117.2(2) . . ?
S2 C1 S1 125.1(2) . . ?
C3 C2 C1 113.7(4) . . ?
C3 C2 H2A 108.8 . . ?
C1 C2 H2A 108.8 . . ?
C3 C2 H2B 108.8 . . ?
C1 C2 H2B 108.8 . . ?
H2A C2 H2B 107.7 . . ?
C2 C3 C4 116.8(4) . . ?
C2 C3 H3A 108.1 . . ?
C4 C3 H3A 108.1 . . ?
C2 C3 H3B 108.1 . . ?
C4 C3 H3B 108.1 . . ?
H3A C3 H3B 107.3 . . ?
C3 C4 H4A 109.5 . . ?
C3 C4 H4B 109.5 . . ?
H4A C4 H4B 109.5 . . ?
C3 C4 H4C 109.5 . . ?
H4A C4 H4C 109.5 . . ?
H4B C4 H4C 109.5 . . ?
C6 C5 S4 117.7(2) . . ?
C6 C5 S3 116.9(2) . . ?
S4 C5 S3 125.4(2) . . ?
C7 C6 C5 114.5(3) . . ?
C7 C6 H6A 108.6 . . ?
C5 C6 H6A 108.6 . . ?
C7 C6 H6B 108.6 . . ?
C5 C6 H6B 108.6 . . ?
H6A C6 H6B 107.6 . . ?
C6 C7 C8 115.6(4) . . ?
C6 C7 H7A 108.4 . . ?
C8 C7 H7A 108.4 . . ?
C6 C7 H7B 108.4 . . ?
C8 C7 H7B 108.4 . . ?
H7A C7 H7B 107.4 . . ?
C7 C8 H8A 109.5 . . ?
C7 C8 H8B 109.5 . . ?
H8A C8 H8B 109.5 . . ?
C7 C8 H8C 109.5 . . ?
H8A C8 H8C 109.5 . . ?
H8B C8 H8C 109.5 . . ?
C10 C9 S6 119.0(2) . . ?
C10 C9 S6 119.0(2) . 6_565 ?
S6 C9 S6 108.3(3) . 6_565 ?
C10 C9 S5 115.79(19) . . ?
S6 C9 S5 125.2(3) 6_565 . ?
C10 C9 S5 115.79(19) . 6_565 ?
S6 C9 S5 125.2(3) . 6_565 ?
S5 C9 S5 115.8(3) . 6_565 ?
C11 C10 C9 114.7(5) . . ?
C11 C10 C9 114.7(5) 6_565 . ?
C11 C10 H10A 108.6 . . ?
C11 C10 H10A 133.3 6_565 . ?
C9 C10 H10A 108.6 . . ?
C11 C10 H10B 108.6 . . ?
C11 C10 H10B 74.7 6_565 . ?
C9 C10 H10B 108.6 . . ?
H10A C10 H10B 107.6 . . ?
C10 C11 C12 112.0(8) . . ?
C10 C11 H11A 109.2 . . ?
C12 C11 H11A 109.2 . . ?
C10 C11 H11B 109.2 . . ?
C12 C11 H11B 109.2 . . ?
H11A C11 H11B 107.9 . . ?
C14 C13 S8 119.0(2) . 6_565 ?
C14 C13 S8 119.0(2) . . ?
S8 C13 S8 109.2(3) 6_565 . ?
C14 C13 S7 115.4(2) . 6_565 ?
S8 C13 S7 125.6(3) . 6_565 ?
C14 C13 S7 115.4(2) . . ?
S8 C13 S7 125.6(3) 6_565 . ?
S7 C13 S7 116.0(3) 6_565 . ?
C15 C14 C13 115.4(6) . . ?
C15 C14 C13 115.4(6) 6_565 . ?
C15 C14 H14A 108.4 . . ?
C15 C14 H14A 131.3 6_565 . ?
C13 C14 H14A 108.4 . . ?
C15 C14 H14B 108.4 . . ?
C15 C14 H14B 78.2 6_565 . ?
C13 C14 H14B 108.4 . . ?
H14A C14 H14B 107.5 . . ?
C14 C15 C16 111.2(10) . . ?
C14 C15 H15A 109.4 . . ?
C16 C15 H15A 109.4 . . ?
C14 C15 H15B 109.4 . . ?
C16 C15 H15B 109.4 . . ?
H15A C15 H15B 108.0 . . ?

loop_
_geom_bond_atom_site_label_1
_geom_bond_atom_site_label_2
_geom_bond_distance
_geom_bond_site_symmetry_2
_geom_bond_publ_flag
I1 Ni1 2.8642(5) 5_556 ?
I1 Ni1 2.8642(5) . ?
I2 Ni3 2.9374(6) . ?
I2 Ni2 2.9446(6) . ?
Ni1 S1 2.2336(8) 2_556 ?
Ni1 S1 2.2336(8) . ?
Ni1 S3 2.2392(8) 2_556 ?
Ni1 S3 2.2392(8) . ?
Ni1 Ni2 2.5336(8) . ?
Ni2 S2 2.2324(9) . ?
Ni2 S2 2.2324(9) 2_556 ?
Ni2 S4 2.2364(9) . ?
Ni2 S4 2.2364(9) 2_556 ?
Ni3 S6 2.2270(17) . ?
Ni3 S6 2.2270(17) 2_556 ?
Ni3 S8 2.2277(16) . ?
Ni3 S8 2.2278(16) 2_556 ?
Ni3 S5 2.2378(17) . ?
Ni3 S5 2.2379(17) 2_556 ?
Ni3 S7 2.2432(17) 2_556 ?
Ni3 S7 2.2432(17) . ?
Ni3 Ni3 2.5502(11) 5_566 ?
S1 C1 1.681(3) . ?
S2 C1 1.675(3) . ?
S3 C5 1.679(3) . ?
S4 C5 1.675(3) . ?
S5 C9 1.753(3) . ?
S6 C9 1.597(3) . ?
S7 C13 1.751(3) . ?
S8 C13 1.594(3) . ?
C1 C2 1.510(5) . ?
C2 C3 1.475(6) . ?
C2 H2A 0.9700 . ?
C2 H2B 0.9700 . ?
C3 C4 1.489(7) . ?
C3 H3A 0.9700 . ?
C3 H3B 0.9700 . ?
C4 H4A 0.9600 . ?
C4 H4B 0.9600 . ?
C4 H4C 0.9600 . ?
C5 C6 1.520(5) . ?
C6 C7 1.460(7) . ?
C6 H6A 0.9700 . ?
C6 H6B 0.9700 . ?
C7 C8 1.505(6) . ?
C7 H7A 0.9700 . ?
C7 H7B 0.9700 . ?
C8 H8A 0.9600 . ?
C8 H8B 0.9600 . ?
C8 H8C 0.9600 . ?
C9 C10 1.513(7) . ?
C9 S6 1.597(3) 6_565 ?
C9 S5 1.753(3) 6_565 ?
C10 C11 1.489(10) . ?
C10 C11 1.489(10) 6_565 ?
C10 H10A 0.9700 . ?
C10 H10B 0.9700 . ?
C11 C12 1.551(18) . ?
C11 H11A 0.9700 . ?
C11 H11B 0.9700 . ?
C12 H12A 0.9600 . ?
C12 H12B 0.9600 . ?
C12 H12C 0.9600 . ?
C13 C14 1.527(7) . ?
C13 S8 1.594(3) 6_565 ?
C13 S7 1.751(3) 6_565 ?
C14 C15 1.444(13) . ?
C14 C15 1.444(13) 6_565 ?
C14 H14A 0.9700 . ?
C14 H14B 0.9700 . ?
C15 C16 1.57(2) . ?
C15 H15A 0.9700 . ?
C15 H15B 0.9700 . ?
C16 H16A 0.9600 . ?
C16 H16B 0.9600 . ?
C16 H16C 0.9600 . ?

loop_
_geom_torsion_atom_site_label_1
_geom_torsion_atom_site_label_2
_geom_torsion_atom_site_label_3
_geom_torsion_atom_site_label_4
_geom_torsion
_geom_torsion_site_symmetry_1
_geom_torsion_site_symmetry_2
_geom_torsion_site_symmetry_3
_geom_torsion_site_symmetry_4
_geom_torsion_publ_flag
S1 Ni1 Ni2 S2 -151.02(3) 2_556 . . . ?
S1 Ni1 Ni2 S2 28.98(3) . . . . ?
S3 Ni1 Ni2 S2 118.89(3) 2_556 . . . ?
S3 Ni1 Ni2 S2 -61.11(3) . . . . ?
S1 Ni1 Ni2 S2 28.98(3) 2_556 . . 2_556 ?
S1 Ni1 Ni2 S2 -151.02(3) . . . 2_556 ?
S3 Ni1 Ni2 S2 -61.11(3) 2_556 . . 2_556 ?
S3 Ni1 Ni2 S2 118.89(3) . . . 2_556 ?
S1 Ni1 Ni2 S4 -61.13(3) 2_556 . . . ?
S1 Ni1 Ni2 S4 118.87(3) . . . . ?
S3 Ni1 Ni2 S4 -151.21(3) 2_556 . . . ?
S3 Ni1 Ni2 S4 28.79(3) . . . . ?
S1 Ni1 Ni2 S4 118.87(3) 2_556 . . 2_556 ?
S1 Ni1 Ni2 S4 -61.13(3) . . . 2_556 ?
S3 Ni1 Ni2 S4 28.79(3) 2_556 . . 2_556 ?
S3 Ni1 Ni2 S4 -151.21(3) . . . 2_556 ?
S3 Ni1 S1 C1 -120.13(12) 2_556 . . . ?
S3 Ni1 S1 C1 65.92(12) . . . . ?
Ni2 Ni1 S1 C1 -27.11(12) . . . . ?
I1 Ni1 S1 C1 152.89(12) . . . . ?
S4 Ni2 S2 C1 -120.77(12) . . . . ?
S4 Ni2 S2 C1 65.01(12) 2_556 . . . ?
Ni1 Ni2 S2 C1 -27.88(12) . . . . ?
I2 Ni2 S2 C1 152.12(12) . . . . ?
S1 Ni1 S3 C5 65.54(13) 2_556 . . . ?
S1 Ni1 S3 C5 -120.55(13) . . . . ?
Ni2 Ni1 S3 C5 -27.50(13) . . . . ?
I1 Ni1 S3 C5 152.50(13) . . . . ?
S2 Ni2 S4 C5 65.64(13) . . . . ?
S2 Ni2 S4 C5 -119.93(13) 2_556 . . . ?
Ni1 Ni2 S4 C5 -27.14(13) . . . . ?
I2 Ni2 S4 C5 152.86(13) . . . . ?
S6 Ni3 S5 C9 56.49(19) . . . . ?
S6 Ni3 S5 C9 -125.5(2) 2_556 . . . ?
S8 Ni3 S5 C9 69.16(18) . . . . ?
S8 Ni3 S5 C9 -112.20(18) 2_556 . . . ?
S5 Ni3 S5 C9 155.66(17) 2_556 . . . ?
S7 Ni3 S5 C9 -119.65(17) 2_556 . . . ?
S7 Ni3 S5 C9 71.05(17) . . . . ?
Ni3 Ni3 S5 C9 -24.34(17) 5_566 . . . ?
I2 Ni3 S5 C9 155.66(17) . . . . ?
S8 Ni3 S6 C9 118.95(19) . . . . ?
S8 Ni3 S6 C9 -62.27(19) 2_556 . . . ?
S5 Ni3 S6 C9 -72.3(2) . . . . ?
S5 Ni3 S6 C9 130.7(2) 2_556 . . . ?
S7 Ni3 S6 C9 -67.9(2) 2_556 . . . ?
S7 Ni3 S6 C9 124.1(2) . . . . ?
Ni3 Ni3 S6 C9 28.34(19) 5_566 . . . ?
I2 Ni3 S6 C9 -151.66(19) . . . . ?
S6 Ni3 S7 C13 -112.23(19) . . . . ?
S6 Ni3 S7 C13 68.87(19) 2_556 . . . ?
S8 Ni3 S7 C13 56.6(2) . . . . ?
S8 Ni3 S7 C13 -126.0(2) 2_556 . . . ?
S5 Ni3 S7 C13 -119.82(18) . . . . ?
S5 Ni3 S7 C13 70.89(18) 2_556 . . . ?
S7 Ni3 S7 C13 155.57(18) 2_556 . . . ?
Ni3 Ni3 S7 C13 -24.43(18) 5_566 . . . ?
I2 Ni3 S7 C13 155.57(18) . . . . ?
S6 Ni3 S8 C13 -62.8(2) . . . . ?
S6 Ni3 S8 C13 118.2(2) 2_556 . . . ?
S5 Ni3 S8 C13 -68.7(2) . . . . ?
S5 Ni3 S8 C13 123.4(2) 2_556 . . . ?
S7 Ni3 S8 C13 130.4(2) 2_556 . . . ?
S7 Ni3 S8 C13 -72.8(2) . . . . ?
Ni3 Ni3 S8 C13 27.7(2) 5_566 . . . ?
I2 Ni3 S8 C13 -152.3(2) . . . . ?
Ni2 S2 C1 C2 -164.3(2) . . . . ?
Ni2 S2 C1 S1 13.8(3) . . . . ?
Ni1 S1 C1 C2 -169.8(2) . . . . ?
Ni1 S1 C1 S2 12.1(3) . . . . ?
S2 C1 C2 C3 108.2(4) . . . . ?
S1 C1 C2 C3 -70.1(4) . . . . ?
C1 C2 C3 C4 -176.7(5) . . . . ?
Ni2 S4 C5 C6 -165.2(2) . . . . ?
Ni2 S4 C5 S3 12.4(3) . . . . ?
Ni1 S3 C5 C6 -169.1(2) . . . . ?
Ni1 S3 C5 S4 13.3(3) . . . . ?
S4 C5 C6 C7 100.5(5) . . . . ?
S3 C5 C6 C7 -77.3(5) . . . . ?
C5 C6 C7 C8 179.2(5) . . . . ?
Ni3 S6 C9 C10 165.9(3) . . . . ?
Ni3 S6 C9 S6 -54.1(3) . . . 6_565 ?
Ni3 S6 C9 S5 70.55(15) . . . . ?
Ni3 S6 C9 S5 -16.7(4) . . . 6_565 ?
Ni3 S5 C9 C10 -169.1(3) . . . . ?
Ni3 S5 C9 S6 -64.39(15) . . . . ?
Ni3 S5 C9 S6 8.5(4) . . . 6_565 ?
Ni3 S5 C9 S5 50.6(3) . . . 6_565 ?
S6 C9 C10 C11 -91.9(6) . . . . ?
S6 C9 C10 C11 132.3(5) 6_565 . . . ?
S5 C9 C10 C11 -50.0(6) . . . . ?
S5 C9 C10 C11 90.4(5) 6_565 . . . ?
S6 C9 C10 C11 -132.3(5) . . . 6_565 ?
S6 C9 C10 C11 91.9(6) 6_565 . . 6_565 ?
S5 C9 C10 C11 -90.4(5) . . . 6_565 ?
S5 C9 C10 C11 50.0(6) 6_565 . . 6_565 ?
C11 C10 C11 C12 34.8(9) 6_565 . . . ?
C9 C10 C11 C12 -63.9(9) . . . . ?
Ni3 S8 C13 C14 165.6(4) . . . . ?
Ni3 S8 C13 S8 -53.2(3) . . . 6_565 ?
Ni3 S8 C13 S7 -15.7(4) . . . 6_565 ?
Ni3 S8 C13 S7 71.13(15) . . . . ?
Ni3 S7 C13 C14 -169.6(4) . . . . ?
Ni3 S7 C13 S8 9.2(4) . . . 6_565 ?
Ni3 S7 C13 S8 -64.43(15) . . . . ?
Ni3 S7 C13 S7 51.0(3) . . . 6_565 ?
S8 C13 C14 C15 129.5(7) 6_565 . . . ?
S8 C13 C14 C15 -93.1(8) . . . . ?
S7 C13 C14 C15 88.0(7) 6_565 . . . ?
S7 C13 C14 C15 -51.6(8) . . . . ?
S8 C13 C14 C15 93.1(8) 6_565 . . 6_565 ?
S8 C13 C14 C15 -129.5(7) . . . 6_565 ?
S7 C13 C14 C15 51.6(8) 6_565 . . 6_565 ?
S7 C13 C14 C15 -88.0(7) . . . 6_565 ?
C15 C14 C15 C16 34.5(9) 6_565 . . . ?
C13 C14 C15 C16 -63.5(10) . . . . ?
